data_7119834
loop_
_publ_author_name
'Zhou, Jing'
'Qiu, Youai'
'Li, Junzhao'
'Fu, Chunling'
'Zhang, Xue'
'Ma, Shengming'

_publ_section_title
;
 PtCl4-catalyzed skeleton rearrangement-cyclization of tertiary
 indolyl-3-alkynols.
;
_journal_issue 34
_journal_name_full 'Chemical communications (Cambridge, England)'
_journal_page_first 4722
_journal_page_last 4725
_journal_paper_doi 10.1039/c7cc00352h
_journal_volume 53
_journal_year 2017
_chemical_formula_moiety 'C26 H29 N'
_chemical_formula_sum 'C26 H29 N'
_chemical_formula_weight 355.50
_chemical_name_systematic
; 
 ? 
;
_space_group_IT_number 2
_symmetry_cell_setting triclinic
_symmetry_space_group_name_Hall '-P 1'
_symmetry_space_group_name_H-M 'P -1'
_atom_sites_solution_hydrogens geom
_atom_sites_solution_primary direct
_atom_sites_solution_secondary difmap
_audit_creation_method SHELXL-97
_audit_update_record
;
2015-06-18 deposited with the CCDC.
2017-03-15 downloaded from the CCDC.
;
_cell_angle_alpha 87.421(7)
_cell_angle_beta 81.658(9)
_cell_angle_gamma 86.987(9)
_cell_formula_units_Z 4
_cell_length_a 8.9286(13)
_cell_length_b 12.8700(11)
_cell_length_c 17.6090(15)
_cell_measurement_reflns_used 3041
_cell_measurement_temperature 170(2)
_cell_measurement_theta_max 29.6724
_cell_measurement_theta_min 3.1660
_cell_volume 1997.9(4)
_computing_cell_refinement 'CrysAlis PRO (Agilent Technologies, 2011)'
_computing_data_collection 'CrysAlis PRO'
_computing_data_reduction 'CrysAlis PRO'
_computing_molecular_graphics 'OLEX2 (Dolomanov et al., 2009)'
_computing_publication_material OLEX2
_computing_structure_refinement 'SHELXL-97 (Sheldrick, 2008)'
_computing_structure_solution 'SHELXS-97 (Sheldrick, 2008)'
_diffrn_ambient_temperature 170(2)
_diffrn_detector_area_resol_mean 10.3592
_diffrn_measured_fraction_theta_full 0.997
_diffrn_measured_fraction_theta_max 0.997
_diffrn_measurement_device_type 'Xcalibur, Atlas, Gemini ultra'
_diffrn_measurement_method '\w scans'
_diffrn_radiation_monochromator graphite
_diffrn_radiation_source 'fine-focus sealed tube'
_diffrn_radiation_type MoK\a
_diffrn_radiation_wavelength 0.71073
_diffrn_reflns_av_R_equivalents 0.0434
_diffrn_reflns_av_sigmaI/netI 0.0672
_diffrn_reflns_limit_h_max 10
_diffrn_reflns_limit_h_min -10
_diffrn_reflns_limit_k_max 15
_diffrn_reflns_limit_k_min -15
_diffrn_reflns_limit_l_max 17
_diffrn_reflns_limit_l_min -21
_diffrn_reflns_number 12777
_diffrn_reflns_theta_full 25.35
_diffrn_reflns_theta_max 25.35
_diffrn_reflns_theta_min 3.17
_exptl_absorpt_coefficient_mu 0.067
_exptl_absorpt_correction_T_max 0.9788
_exptl_absorpt_correction_T_min 0.9703
_exptl_absorpt_correction_type multi-scan
_exptl_absorpt_process_details
;
CrysAlis PRO (Agilent Technologies, 2011) 
;
_exptl_crystal_colour yellow
_exptl_crystal_density_diffrn 1.182
_exptl_crystal_density_method 'not measured'
_exptl_crystal_description block
_exptl_crystal_F_000 768
_exptl_crystal_size_max 0.45
_exptl_crystal_size_mid 0.40
_exptl_crystal_size_min 0.32
_refine_diff_density_max 0.572
_refine_diff_density_min -0.311
_refine_diff_density_rms 0.088
_refine_ls_extinction_method none
_refine_ls_goodness_of_fit_ref 1.133
_refine_ls_hydrogen_treatment constr
_refine_ls_matrix_type full
_refine_ls_number_parameters 495
_refine_ls_number_reflns 7297
_refine_ls_number_restraints 0
_refine_ls_restrained_S_all 1.133
_refine_ls_R_factor_all 0.1312
_refine_ls_R_factor_gt 0.0993
_refine_ls_shift/su_max 0.000
_refine_ls_shift/su_mean 0.000
_refine_ls_structure_factor_coef Fsqd
_refine_ls_weighting_details 'calc w=1/[\s^2^(Fo^2^)+(0.0950P)^2^+10.9448P] where P=(Fo^2^+2Fc^2^)/3'
_refine_ls_weighting_scheme calc
_refine_ls_wR_factor_gt 0.3233
_refine_ls_wR_factor_ref 0.3412
_reflns_number_gt 5057
_reflns_number_total 7297
_reflns_threshold_expression >2sigma(I)
_cod_data_source_file c7cc00352h2.cif
_cod_data_source_block 130418_qya_7_155
_cod_depositor_comments
;
The following automatic conversions were performed:

'_symmetry_cell_setting' value 'Triclinic' changed to 'triclinic'
according to
/home/data/users/saulius/crontab/automatic-downloads/rss-feeds/RSC/lib/dictionaries/cif_core.dic
dictionary named 'cif_core.dic' version 2.4.2 from 2011-04-26.

Automatic conversion script
Id: cif_fix_values 4973 2017-02-22 13:04:09Z antanas 

 Adding full bibliography for 7119834--7119835.cif.
;
_cod_database_code 7119834

loop_
_symmetry_equiv_pos_as_xyz
'x, y, z'
'-x, -y, -z'

loop_
_atom_site_label
_atom_site_type_symbol
_atom_site_fract_x
_atom_site_fract_y
_atom_site_fract_z
_atom_site_U_iso_or_equiv
_atom_site_adp_type
_atom_site_occupancy
_atom_site_symmetry_multiplicity
_atom_site_calc_flag
_atom_site_refinement_flags
N1 N 0.5882(5) 0.7203(3) 0.2722(2) 0.0264(10) Uani 1 1 d .
N2 N 0.7724(5) 0.0533(3) 0.2151(2) 0.0274(10) Uani 1 1 d .
C1 C 0.5128(6) 0.8143(4) 0.2913(3) 0.0287(12) Uani 1 1 d .
C2 C 0.4590(6) 0.8897(4) 0.2412(4) 0.0349(13) Uani 1 1 d .
H2 H 0.4733 0.8816 0.1872 0.042 Uiso 1 1 calc R
C3 C 0.3828(7) 0.9778(5) 0.2746(4) 0.0419(15) Uani 1 1 d .
H3 H 0.3448 1.0314 0.2426 0.050 Uiso 1 1 calc R
C4 C 0.3616(7) 0.9885(5) 0.3538(4) 0.0404(15) Uani 1 1 d .
H4 H 0.3075 1.0485 0.3749 0.048 Uiso 1 1 calc R
C5 C 0.4181(7) 0.9129(4) 0.4029(4) 0.0371(14) Uani 1 1 d .
H5 H 0.4038 0.9214 0.4568 0.044 Uiso 1 1 calc R
C6 C 0.4963(6) 0.8243(4) 0.3713(3) 0.0286(12) Uani 1 1 d .
C7 C 0.5661(6) 0.7299(4) 0.4023(3) 0.0292(12) Uani 1 1 d .
C8 C 0.6171(6) 0.6657(4) 0.3397(3) 0.0264(11) Uani 1 1 d .
C9 C 0.6797(6) 0.5644(4) 0.3508(3) 0.0277(12) Uani 1 1 d .
C10 C 0.7010(6) 0.5342(4) 0.4262(3) 0.0332(13) Uani 1 1 d .
C11 C 0.6575(6) 0.5992(5) 0.4888(3) 0.0317(13) Uani 1 1 d .
C12 C 0.5872(6) 0.6969(5) 0.4770(3) 0.0322(13) Uani 1 1 d .
C13 C 0.6267(6) 0.6922(5) 0.1926(3) 0.0303(12) Uani 1 1 d .
H13A H 0.7170 0.6436 0.1881 0.036 Uiso 1 1 calc R
H13B H 0.6541 0.7556 0.1608 0.036 Uiso 1 1 calc R
C14 C 0.5002(6) 0.6416(4) 0.1607(3) 0.0289(12) Uani 1 1 d .
C15 C 0.5033(7) 0.6392(5) 0.0814(3) 0.0365(14) Uani 1 1 d .
H15 H 0.5818 0.6716 0.0478 0.044 Uiso 1 1 calc R
C16 C 0.3914(8) 0.5894(5) 0.0515(4) 0.0443(16) Uani 1 1 d .
H16 H 0.3927 0.5888 -0.0025 0.053 Uiso 1 1 calc R
C17 C 0.2789(7) 0.5411(5) 0.0998(4) 0.0420(15) Uani 1 1 d .
H17 H 0.2040 0.5061 0.0790 0.050 Uiso 1 1 calc R
C18 C 0.2742(7) 0.5432(5) 0.1783(4) 0.0402(15) Uani 1 1 d .
H18 H 0.1959 0.5100 0.2114 0.048 Uiso 1 1 calc R
C19 C 0.3836(6) 0.5937(5) 0.2092(3) 0.0353(13) Uani 1 1 d .
H19 H 0.3792 0.5958 0.2633 0.042 Uiso 1 1 calc R
C20 C 0.7136(6) 0.4884(4) 0.2867(3) 0.0317(13) Uani 1 1 d .
H20A H 0.6506 0.5100 0.2464 0.038 Uiso 1 1 calc R
H20B H 0.6818 0.4189 0.3074 0.038 Uiso 1 1 calc R
C21 C 0.8792(6) 0.4777(5) 0.2491(3) 0.0344(13) Uani 1 1 d .
H21A H 0.9126 0.5472 0.2292 0.041 Uiso 1 1 calc R
H21B H 0.9426 0.4535 0.2887 0.041 Uiso 1 1 calc R
C22 C 0.9055(7) 0.4023(5) 0.1833(3) 0.0372(14) Uani 1 1 d .
H22A H 0.8586 0.3359 0.2012 0.045 Uiso 1 1 calc R
H22B H 1.0158 0.3874 0.1697 0.045 Uiso 1 1 calc R
C23 C 0.8407(9) 0.4435(6) 0.1113(4) 0.0536(18) Uani 1 1 d .
H23A H 0.8625 0.3921 0.0713 0.080 Uiso 1 1 calc R
H23B H 0.8874 0.5089 0.0928 0.080 Uiso 1 1 calc R
H23C H 0.7309 0.4559 0.1238 0.080 Uiso 1 1 calc R
C24 C 0.7749(8) 0.4284(5) 0.4425(4) 0.0444(16) Uani 1 1 d .
H24A H 0.7889 0.3883 0.3958 0.067 Uiso 1 1 calc R
H24B H 0.7099 0.3912 0.4833 0.067 Uiso 1 1 calc R
H24C H 0.8736 0.4375 0.4588 0.067 Uiso 1 1 calc R
C25 C 0.6842(8) 0.5594(6) 0.5679(4) 0.0483(17) Uani 1 1 d .
H25A H 0.6494 0.6128 0.6052 0.072 Uiso 1 1 calc R
H25B H 0.7926 0.5431 0.5680 0.072 Uiso 1 1 calc R
H25C H 0.6278 0.4963 0.5819 0.072 Uiso 1 1 calc R
C26 C 0.5318(8) 0.7698(6) 0.5419(4) 0.0484(17) Uani 1 1 d .
H26A H 0.4208 0.7736 0.5507 0.073 Uiso 1 1 calc R
H26B H 0.5690 0.8394 0.5279 0.073 Uiso 1 1 calc R
H26C H 0.5700 0.7433 0.5888 0.073 Uiso 1 1 calc R
C27 C 0.6710(6) 0.1304(4) 0.1938(3) 0.0262(11) Uani 1 1 d .
C28 C 0.5967(7) 0.2087(4) 0.2385(3) 0.0354(13) Uani 1 1 d .
H28 H 0.6144 0.2157 0.2899 0.043 Uiso 1 1 calc R
C29 C 0.4958(7) 0.2764(5) 0.2059(4) 0.0405(15) Uani 1 1 d .
H29 H 0.4433 0.3305 0.2354 0.049 Uiso 1 1 calc R
C30 C 0.4706(7) 0.2664(5) 0.1308(4) 0.0392(15) Uani 1 1 d .
H30 H 0.4005 0.3136 0.1099 0.047 Uiso 1 1 calc R
C31 C 0.5455(7) 0.1887(4) 0.0855(4) 0.0357(14) Uani 1 1 d .
H31 H 0.5278 0.1832 0.0339 0.043 Uiso 1 1 calc R
C32 C 0.6473(6) 0.1187(4) 0.1169(3) 0.0282(12) Uani 1 1 d .
C33 C 0.7405(6) 0.0268(4) 0.0905(3) 0.0288(12) Uani 1 1 d .
C34 C 0.8154(6) -0.0111(4) 0.1527(3) 0.0255(11) Uani 1 1 d .
C35 C 0.9220(6) -0.0952(4) 0.1456(3) 0.0280(12) Uani 1 1 d .
C36 C 0.9391(7) -0.1467(4) 0.0763(3) 0.0325(13) Uani 1 1 d .
C37 C 0.8590(6) -0.1124(4) 0.0145(3) 0.0292(12) Uani 1 1 d .
C38 C 0.7648(6) -0.0236(4) 0.0201(3) 0.0289(12) Uani 1 1 d .
C39 C 0.7760(7) 0.0263(4) 0.2967(3) 0.0293(12) Uani 1 1 d .
H39A H 0.8069 -0.0484 0.3019 0.035 Uiso 1 1 calc R
H39B H 0.6720 0.0359 0.3247 0.035 Uiso 1 1 calc R
C40 C 0.8807(6) 0.0886(4) 0.3345(3) 0.0285(12) Uani 1 1 d .
C41 C 0.9816(7) 0.1572(5) 0.2955(3) 0.0368(14) Uani 1 1 d .
H41 H 0.9906 0.1653 0.2412 0.044 Uiso 1 1 calc R
C42 C 1.0702(7) 0.2147(5) 0.3360(4) 0.0445(16) Uani 1 1 d .
H42 H 1.1382 0.2624 0.3089 0.053 Uiso 1 1 calc R
C43 C 1.0604(8) 0.2032(5) 0.4144(4) 0.0477(17) Uani 1 1 d .
H43 H 1.1207 0.2428 0.4415 0.057 Uiso 1 1 calc R
C44 C 0.9627(8) 0.1342(6) 0.4528(4) 0.0517(18) Uani 1 1 d .
H44 H 0.9563 0.1252 0.5070 0.062 Uiso 1 1 calc R
C45 C 0.8727(8) 0.0770(5) 0.4141(3) 0.0413(15) Uani 1 1 d .
H45 H 0.8051 0.0296 0.4419 0.050 Uiso 1 1 calc R
C46 C 1.0228(6) -0.1213(4) 0.2067(3) 0.0309(12) Uani 1 1 d .
H46A H 1.0246 -0.0587 0.2373 0.037 Uiso 1 1 calc R
H46B H 1.1273 -0.1355 0.1806 0.037 Uiso 1 1 calc R
C47 C 0.9802(7) -0.2133(4) 0.2624(3) 0.0326(13) Uani 1 1 d .
H47A H 0.8726 -0.2039 0.2854 0.039 Uiso 1 1 calc R
H47B H 0.9918 -0.2784 0.2338 0.039 Uiso 1 1 calc R
C48 C 1.0788(7) -0.2225(5) 0.3259(3) 0.0391(14) Uani 1 1 d .
H48A H 1.0645 -0.1578 0.3550 0.047 Uiso 1 1 calc R
H48B H 1.1865 -0.2288 0.3024 0.047 Uiso 1 1 calc R
C49 C 1.0444(9) -0.3154(5) 0.3816(4) 0.0498(17) Uani 1 1 d .
H49A H 1.0674 -0.3801 0.3541 0.075 Uiso 1 1 calc R
H49B H 0.9370 -0.3114 0.4035 0.075 Uiso 1 1 calc R
H49C H 1.1067 -0.3143 0.4230 0.075 Uiso 1 1 calc R
C50 C 1.0473(7) -0.2409(5) 0.0653(4) 0.0394(14) Uani 1 1 d .
H50A H 1.1051 -0.2493 0.1086 0.059 Uiso 1 1 calc R
H50B H 1.1171 -0.2314 0.0174 0.059 Uiso 1 1 calc R
H50C H 0.9898 -0.3032 0.0627 0.059 Uiso 1 1 calc R
C51 C 0.8897(8) -0.1727(5) -0.0583(4) 0.0434(15) Uani 1 1 d .
H51A H 0.8199 -0.1469 -0.0937 0.065 Uiso 1 1 calc R
H51B H 0.8749 -0.2468 -0.0458 0.065 Uiso 1 1 calc R
H51C H 0.9944 -0.1636 -0.0826 0.065 Uiso 1 1 calc R
C52 C 0.6959(7) 0.0231(5) -0.0474(3) 0.0369(14) Uani 1 1 d .
H52A H 0.7578 0.0016 -0.0952 0.055 Uiso 1 1 calc R
H52B H 0.6918 0.0992 -0.0455 0.055 Uiso 1 1 calc R
H52C H 0.5930 -0.0010 -0.0454 0.055 Uiso 1 1 calc R

loop_
_atom_site_aniso_label
_atom_site_aniso_U_11
_atom_site_aniso_U_22
_atom_site_aniso_U_33
_atom_site_aniso_U_23
_atom_site_aniso_U_13
_atom_site_aniso_U_12
N1 0.026(2) 0.028(2) 0.025(2) -0.0028(19) -0.0021(18) -0.0015(18)
N2 0.026(2) 0.030(2) 0.026(2) -0.0024(19) -0.0040(19) -0.0005(19)
C1 0.022(3) 0.032(3) 0.032(3) -0.003(2) -0.002(2) -0.006(2)
C2 0.029(3) 0.033(3) 0.043(3) 0.002(3) -0.009(3) 0.000(2)
C3 0.032(3) 0.035(3) 0.061(4) 0.003(3) -0.015(3) -0.001(3)
C4 0.030(3) 0.032(3) 0.058(4) -0.009(3) -0.001(3) 0.003(2)
C5 0.032(3) 0.034(3) 0.044(4) -0.009(3) 0.002(3) 0.001(3)
C6 0.024(3) 0.030(3) 0.031(3) -0.004(2) 0.003(2) -0.004(2)
C7 0.022(3) 0.032(3) 0.033(3) -0.003(2) 0.001(2) -0.002(2)
C8 0.022(3) 0.030(3) 0.027(3) -0.004(2) -0.003(2) -0.005(2)
C9 0.025(3) 0.027(3) 0.030(3) -0.003(2) -0.002(2) 0.000(2)
C10 0.029(3) 0.035(3) 0.034(3) 0.005(3) -0.002(2) -0.003(2)
C11 0.027(3) 0.042(3) 0.026(3) 0.000(2) -0.004(2) -0.005(2)
C12 0.027(3) 0.043(3) 0.027(3) -0.006(2) 0.000(2) -0.004(2)
C13 0.028(3) 0.038(3) 0.025(3) -0.007(2) 0.000(2) -0.002(2)
C14 0.024(3) 0.029(3) 0.033(3) -0.004(2) -0.002(2) 0.005(2)
C15 0.039(3) 0.041(3) 0.030(3) -0.003(3) -0.007(3) 0.001(3)
C16 0.050(4) 0.051(4) 0.035(3) -0.010(3) -0.017(3) 0.008(3)
C17 0.037(3) 0.039(3) 0.054(4) -0.014(3) -0.017(3) 0.000(3)
C18 0.028(3) 0.045(4) 0.048(4) -0.003(3) -0.006(3) -0.003(3)
C19 0.029(3) 0.043(3) 0.032(3) 0.000(3) -0.001(2) 0.000(3)
C20 0.028(3) 0.030(3) 0.037(3) -0.005(2) -0.004(2) -0.002(2)
C21 0.027(3) 0.035(3) 0.040(3) -0.006(3) -0.003(2) 0.004(2)
C22 0.032(3) 0.036(3) 0.043(4) -0.012(3) 0.001(3) -0.003(3)
C23 0.055(4) 0.067(5) 0.040(4) -0.020(3) -0.008(3) 0.001(4)
C24 0.050(4) 0.041(4) 0.041(4) 0.009(3) -0.008(3) 0.000(3)
C25 0.052(4) 0.058(4) 0.035(3) 0.003(3) -0.008(3) -0.001(3)
C26 0.053(4) 0.060(4) 0.031(3) -0.010(3) -0.004(3) 0.007(3)
C27 0.028(3) 0.024(3) 0.028(3) -0.001(2) -0.005(2) -0.006(2)
C28 0.037(3) 0.034(3) 0.036(3) -0.009(3) -0.004(3) -0.006(3)
C29 0.037(3) 0.032(3) 0.052(4) -0.012(3) 0.001(3) 0.002(3)
C30 0.036(3) 0.029(3) 0.053(4) -0.005(3) -0.011(3) 0.006(3)
C31 0.035(3) 0.034(3) 0.039(3) 0.000(3) -0.010(3) -0.002(3)
C32 0.031(3) 0.026(3) 0.028(3) 0.001(2) -0.005(2) -0.003(2)
C33 0.029(3) 0.031(3) 0.026(3) -0.001(2) -0.002(2) -0.001(2)
C34 0.027(3) 0.027(3) 0.022(3) -0.001(2) -0.001(2) -0.006(2)
C35 0.029(3) 0.027(3) 0.027(3) 0.002(2) -0.002(2) -0.005(2)
C36 0.033(3) 0.031(3) 0.032(3) -0.006(2) 0.002(2) -0.004(2)
C37 0.031(3) 0.032(3) 0.025(3) -0.005(2) 0.000(2) -0.008(2)
C38 0.026(3) 0.037(3) 0.024(3) 0.000(2) -0.002(2) -0.011(2)
C39 0.035(3) 0.032(3) 0.020(3) 0.000(2) -0.001(2) -0.003(2)
C40 0.029(3) 0.031(3) 0.026(3) -0.007(2) -0.005(2) 0.005(2)
C41 0.042(4) 0.037(3) 0.032(3) -0.002(3) -0.006(3) -0.001(3)
C42 0.035(3) 0.040(4) 0.061(4) -0.004(3) -0.015(3) -0.002(3)
C43 0.044(4) 0.049(4) 0.055(4) -0.023(3) -0.022(3) 0.007(3)
C44 0.055(4) 0.068(5) 0.035(4) -0.021(3) -0.016(3) 0.008(4)
C45 0.045(4) 0.051(4) 0.027(3) -0.009(3) -0.003(3) 0.002(3)
C46 0.028(3) 0.029(3) 0.036(3) -0.001(2) -0.006(2) -0.002(2)
C47 0.033(3) 0.030(3) 0.035(3) 0.000(2) -0.006(2) -0.003(2)
C48 0.040(4) 0.042(3) 0.037(3) 0.002(3) -0.012(3) -0.006(3)
C49 0.063(5) 0.042(4) 0.047(4) 0.007(3) -0.020(3) -0.006(3)
C50 0.043(4) 0.034(3) 0.042(4) -0.009(3) -0.006(3) 0.000(3)
C51 0.045(4) 0.051(4) 0.034(3) -0.017(3) 0.001(3) -0.007(3)
C52 0.040(3) 0.047(4) 0.025(3) 0.001(3) -0.005(3) -0.011(3)

loop_
_atom_type_symbol
_atom_type_description
_atom_type_scat_dispersion_real
_atom_type_scat_dispersion_imag
_atom_type_scat_source
C C 0.0033 0.0016 'International Tables Vol C Tables 4.2.6.8 and 6.1.1.4'
H H 0.0000 0.0000 'International Tables Vol C Tables 4.2.6.8 and 6.1.1.4'
N N 0.0061 0.0033 'International Tables Vol C Tables 4.2.6.8 and 6.1.1.4'

loop_
_geom_angle_atom_site_label_1
_geom_angle_atom_site_label_2
_geom_angle_atom_site_label_3
_geom_angle
C1 N1 C8 109.0(4)
C1 N1 C13 121.1(4)
C8 N1 C13 130.0(4)
C27 N2 C34 108.3(4)
C27 N2 C39 120.0(4)
C34 N2 C39 127.3(4)
N1 C1 C2 127.0(5)
N1 C1 C6 109.5(5)
C2 C1 C6 123.4(5)
C1 C2 C3 116.5(6)
C1 C2 H2 121.8
C3 C2 H2 121.8
C4 C3 C2 121.2(6)
C4 C3 H3 119.4
C2 C3 H3 119.4
C3 C4 C5 121.4(6)
C3 C4 H4 119.3
C5 C4 H4 119.3
C4 C5 C6 118.9(6)
C4 C5 H5 120.6
C6 C5 H5 120.6
C5 C6 C1 118.5(5)
C5 C6 C7 135.1(5)
C1 C6 C7 106.3(5)
C12 C7 C8 120.5(5)
C12 C7 C6 132.5(5)
C8 C7 C6 107.1(5)
N1 C8 C9 130.5(5)
N1 C8 C7 108.0(5)
C9 C8 C7 121.5(5)
C10 C9 C8 116.4(5)
C10 C9 C20 120.8(5)
C8 C9 C20 122.7(5)
C9 C10 C11 122.6(5)
C9 C10 C24 119.8(5)
C11 C10 C24 117.6(5)
C12 C11 C10 119.8(5)
C12 C11 C25 121.5(5)
C10 C11 C25 118.7(5)
C11 C12 C7 119.0(5)
C11 C12 C26 122.9(5)
C7 C12 C26 118.1(5)
N1 C13 C14 114.0(4)
N1 C13 H13A 108.8
C14 C13 H13A 108.8
N1 C13 H13B 108.8
C14 C13 H13B 108.8
H13A C13 H13B 107.6
C15 C14 C19 119.2(5)
C15 C14 C13 119.4(5)
C19 C14 C13 121.4(5)
C16 C15 C14 119.9(6)
C16 C15 H15 120.1
C14 C15 H15 120.1
C17 C16 C15 120.3(6)
C17 C16 H16 119.8
C15 C16 H16 119.8
C16 C17 C18 120.3(6)
C16 C17 H17 119.8
C18 C17 H17 119.8
C17 C18 C19 120.2(6)
C17 C18 H18 119.9
C19 C18 H18 119.9
C18 C19 C14 120.1(6)
C18 C19 H19 120.0
C14 C19 H19 120.0
C9 C20 C21 115.9(5)
C9 C20 H20A 108.3
C21 C20 H20A 108.3
C9 C20 H20B 108.3
C21 C20 H20B 108.3
H20A C20 H20B 107.4
C22 C21 C20 113.5(5)
C22 C21 H21A 108.9
C20 C21 H21A 108.9
C22 C21 H21B 108.9
C20 C21 H21B 108.9
H21A C21 H21B 107.7
C21 C22 C23 113.6(5)
C21 C22 H22A 108.9
C23 C22 H22A 108.9
C21 C22 H22B 108.9
C23 C22 H22B 108.9
H22A C22 H22B 107.7
C22 C23 H23A 109.5
C22 C23 H23B 109.5
H23A C23 H23B 109.5
C22 C23 H23C 109.5
H23A C23 H23C 109.5
H23B C23 H23C 109.5
C10 C24 H24A 109.5
C10 C24 H24B 109.5
H24A C24 H24B 109.5
C10 C24 H24C 109.5
H24A C24 H24C 109.5
H24B C24 H24C 109.5
C11 C25 H25A 109.5
C11 C25 H25B 109.5
H25A C25 H25B 109.5
C11 C25 H25C 109.5
H25A C25 H25C 109.5
H25B C25 H25C 109.5
C12 C26 H26A 109.5
C12 C26 H26B 109.5
H26A C26 H26B 109.5
C12 C26 H26C 109.5
H26A C26 H26C 109.5
H26B C26 H26C 109.5
N2 C27 C28 127.7(5)
N2 C27 C32 110.2(5)
C28 C27 C32 122.1(5)
C29 C28 C27 118.0(5)
C29 C28 H28 121.0
C27 C28 H28 121.0
C30 C29 C28 121.0(6)
C30 C29 H29 119.5
C28 C29 H29 119.5
C29 C30 C31 121.4(6)
C29 C30 H30 119.3
C31 C30 H30 119.3
C30 C31 C32 119.0(6)
C30 C31 H31 120.5
C32 C31 H31 120.5
C31 C32 C27 118.5(5)
C31 C32 C33 135.6(5)
C27 C32 C33 105.8(5)
C38 C33 C34 120.5(5)
C38 C33 C32 132.7(5)
C34 C33 C32 106.8(5)
C35 C34 N2 129.0(5)
C35 C34 C33 122.1(5)
N2 C34 C33 108.8(5)
C36 C35 C34 116.2(5)
C36 C35 C46 122.4(5)
C34 C35 C46 121.2(5)
C35 C36 C37 122.2(5)
C35 C36 C50 119.5(5)
C37 C36 C50 118.3(5)
C38 C37 C36 120.6(5)
C38 C37 C51 121.8(5)
C36 C37 C51 117.4(5)
C37 C38 C33 118.1(5)
C37 C38 C52 122.1(5)
C33 C38 C52 119.7(5)
N2 C39 C40 114.9(4)
N2 C39 H39A 108.5
C40 C39 H39A 108.5
N2 C39 H39B 108.5
C40 C39 H39B 108.5
H39A C39 H39B 107.5
C41 C40 C45 118.4(5)
C41 C40 C39 124.2(5)
C45 C40 C39 117.4(5)
C40 C41 C42 120.1(6)
C40 C41 H41 120.0
C42 C41 H41 120.0
C43 C42 C41 120.9(6)
C43 C42 H42 119.5
C41 C42 H42 119.5
C44 C43 C42 119.1(6)
C44 C43 H43 120.5
C42 C43 H43 120.5
C43 C44 C45 121.1(6)
C43 C44 H44 119.5
C45 C44 H44 119.5
C44 C45 C40 120.4(6)
C44 C45 H45 119.8
C40 C45 H45 119.8
C35 C46 C47 117.1(5)
C35 C46 H46A 108.0
C47 C46 H46A 108.0
C35 C46 H46B 108.0
C47 C46 H46B 108.0
H46A C46 H46B 107.3
C48 C47 C46 111.4(5)
C48 C47 H47A 109.4
C46 C47 H47A 109.4
C48 C47 H47B 109.4
C46 C47 H47B 109.4
H47A C47 H47B 108.0
C47 C48 C49 113.5(5)
C47 C48 H48A 108.9
C49 C48 H48A 108.9
C47 C48 H48B 108.9
C49 C48 H48B 108.9
H48A C48 H48B 107.7
C48 C49 H49A 109.5
C48 C49 H49B 109.5
H49A C49 H49B 109.5
C48 C49 H49C 109.5
H49A C49 H49C 109.5
H49B C49 H49C 109.5
C36 C50 H50A 109.5
C36 C50 H50B 109.5
H50A C50 H50B 109.5
C36 C50 H50C 109.5
H50A C50 H50C 109.5
H50B C50 H50C 109.5
C37 C51 H51A 109.5
C37 C51 H51B 109.5
H51A C51 H51B 109.5
C37 C51 H51C 109.5
H51A C51 H51C 109.5
H51B C51 H51C 109.5
C38 C52 H52A 109.5
C38 C52 H52B 109.5
H52A C52 H52B 109.5
C38 C52 H52C 109.5
H52A C52 H52C 109.5
H52B C52 H52C 109.5

loop_
_geom_bond_atom_site_label_1
_geom_bond_atom_site_label_2
_geom_bond_distance
N1 C1 1.384(7)
N1 C8 1.403(7)
N1 C13 1.451(7)
N2 C27 1.383(7)
N2 C34 1.404(7)
N2 C39 1.468(7)
C1 C2 1.396(8)
C1 C6 1.406(8)
C2 C3 1.400(9)
C2 H2 0.9500
C3 C4 1.393(9)
C3 H3 0.9500
C4 C5 1.395(9)
C4 H4 0.9500
C5 C6 1.399(8)
C5 H5 0.9500
C6 C7 1.457(8)
C7 C12 1.399(8)
C7 C8 1.414(8)
C8 C9 1.408(7)
C9 C10 1.404(8)
C9 C20 1.514(7)
C10 C11 1.410(8)
C10 C24 1.515(8)
C11 C12 1.396(8)
C11 C25 1.510(8)
C12 C26 1.522(8)
C13 C14 1.519(8)
C13 H13A 0.9900
C13 H13B 0.9900
C14 C15 1.395(8)
C14 C19 1.398(8)
C15 C16 1.392(9)
C15 H15 0.9500
C16 C17 1.374(10)
C16 H16 0.9500
C17 C18 1.379(9)
C17 H17 0.9500
C18 C19 1.387(8)
C18 H18 0.9500
C19 H19 0.9500
C20 C21 1.532(8)
C20 H20A 0.9900
C20 H20B 0.9900
C21 C22 1.529(8)
C21 H21A 0.9900
C21 H21B 0.9900
C22 C23 1.531(9)
C22 H22A 0.9900
C22 H22B 0.9900
C23 H23A 0.9800
C23 H23B 0.9800
C23 H23C 0.9800
C24 H24A 0.9800
C24 H24B 0.9800
C24 H24C 0.9800
C25 H25A 0.9800
C25 H25B 0.9800
C25 H25C 0.9800
C26 H26A 0.9800
C26 H26B 0.9800
C26 H26C 0.9800
C27 C28 1.387(8)
C27 C32 1.416(7)
C28 C29 1.387(9)
C28 H28 0.9500
C29 C30 1.385(9)
C29 H29 0.9500
C30 C31 1.390(8)
C30 H30 0.9500
C31 C32 1.400(8)
C31 H31 0.9500
C32 C33 1.463(8)
C33 C38 1.408(8)
C33 C34 1.420(7)
C34 C35 1.400(8)
C35 C36 1.400(8)
C35 C46 1.516(7)
C36 C37 1.428(8)
C36 C50 1.511(8)
C37 C38 1.382(8)
C37 C51 1.512(8)
C38 C52 1.503(8)
C39 C40 1.506(8)
C39 H39A 0.9900
C39 H39B 0.9900
C40 C41 1.383(8)
C40 C45 1.394(8)
C41 C42 1.398(9)
C41 H41 0.9500
C42 C43 1.371(10)
C42 H42 0.9500
C43 C44 1.366(10)
C43 H43 0.9500
C44 C45 1.385(9)
C44 H44 0.9500
C45 H45 0.9500
C46 C47 1.531(8)
C46 H46A 0.9900
C46 H46B 0.9900
C47 C48 1.517(8)
C47 H47A 0.9900
C47 H47B 0.9900
C48 C49 1.528(8)
C48 H48A 0.9900
C48 H48B 0.9900
C49 H49A 0.9800
C49 H49B 0.9800
C49 H49C 0.9800
C50 H50A 0.9800
C50 H50B 0.9800
C50 H50C 0.9800
C51 H51A 0.9800
C51 H51B 0.9800
C51 H51C 0.9800
C52 H52A 0.9800
C52 H52B 0.9800
C52 H52C 0.9800
